data_7250416
loop_
_publ_author_name
'Gee, Anthony P.'
'Gianga, Tiberiu-M.'
'Kociok-K\"ohn, Gabriele'
'Panto\,s, G. Dan'
'Lewis, Simon E.'

_publ_section_title
;
 Synthesis and resolution of a 1,1&#x2032;-biazulene analogue of BINOL
;
_journal_issue 19
_journal_name_full 'RSC Advances'
_journal_page_first 14881
_journal_page_last 14892
_journal_paper_doi 10.1039/D5RA02520F
_journal_volume 15
_journal_year 2025
_chemical_formula_moiety 'C30 H30 O8'
_chemical_formula_sum 'C30 H30 O8'
_chemical_formula_weight 518.54
_space_group_crystal_system orthorhombic
_space_group_IT_number 19
_space_group_name_Hall 'P 2ac 2ab'
_space_group_name_H-M_alt 'P 21 21 21'
_atom_sites_solution_hydrogens mixed
_atom_sites_solution_primary dual
_audit_creation_method SHELXL-2014/7
_audit_update_record
;
2025-02-03 deposited with the CCDC.	2025-04-25 downloaded from the CCDC.
;
_cell_angle_alpha 90
_cell_angle_beta 90
_cell_angle_gamma 90
_cell_formula_units_Z 4
_cell_length_a 7.0912(3)
_cell_length_b 9.4533(4)
_cell_length_c 37.611(2)
_cell_measurement_reflns_used 4082
_cell_measurement_temperature 150(2)
_cell_measurement_theta_max 68.1100
_cell_measurement_theta_min 4.6500
_cell_volume 2521.3(2)
_computing_cell_refinement 'CrysAlisPro 1.171.38.41 (Rigaku OD, 2015)'
_computing_data_collection 'CrysAlisPro 1.171.38.41 (Rigaku OD, 2015)'
_computing_data_reduction 'CrysAlisPro 1.171.38.41 (Rigaku OD, 2015)'
_computing_molecular_graphics 'ORTEP3 for Windows - Farrugia, L. J. J. Appl. Crystallogr. 1997, 30, 565'
_computing_publication_material
;
 'WinGX publication routines, Farrugia, 
 L. J., J. Appl. Crystallogr., 1999, 32, 837-838
;
_computing_structure_refinement
;
 SHELXL-2014/8 (Sheldrick, 2014)
 Sheldrick GM (2008) Acta Crystallogr A64:112--122 and 
 C. B. H\"ubschle, G. M. Sheldrick and B. Dittrich
 ShelXle: a Qt graphical user interface for SHELXL
 J. Appl. Cryst., 44, (2011) 1281-1284.
;
_computing_structure_solution
; 
 SHELXT
 Sheldrick, G. M. (2008). Acta Cryst. A64, 112-122.
;
_diffrn_ambient_environment N~2~
_diffrn_ambient_temperature 150.00(10)
_diffrn_detector 'CCD plate'
_diffrn_detector_area_resol_mean 8.1150
_diffrn_detector_type EosS2
_diffrn_measured_fraction_theta_full 0.998
_diffrn_measured_fraction_theta_max 0.998
_diffrn_measurement_device 'four-circle diffractometer'
_diffrn_measurement_device_type 'SuperNova, Dual, Cu at zero, EosS2'
_diffrn_radiation_monochromator mirror
_diffrn_radiation_probe x-ray
_diffrn_radiation_type 'Cu K\a'
_diffrn_radiation_wavelength 1.54184
_diffrn_reflns_av_R_equivalents 0.0483
_diffrn_reflns_av_unetI/netI 0.0594
_diffrn_reflns_Laue_measured_fraction_full 0.998
_diffrn_reflns_Laue_measured_fraction_max 0.998
_diffrn_reflns_limit_h_max 8
_diffrn_reflns_limit_h_min -8
_diffrn_reflns_limit_k_max 11
_diffrn_reflns_limit_k_min -6
_diffrn_reflns_limit_l_max 45
_diffrn_reflns_limit_l_min -45
_diffrn_reflns_number 13591
_diffrn_reflns_point_group_measured_fraction_full 0.997
_diffrn_reflns_point_group_measured_fraction_max 0.995
_diffrn_reflns_theta_full 67.684
_diffrn_reflns_theta_max 68.414
_diffrn_reflns_theta_min 4.824
_diffrn_source 'micro-focus sealed X-ray tube'
_diffrn_source_type 'SuperNova (Cu) X-ray Source'
_exptl_absorpt_coefficient_mu 0.817
_exptl_absorpt_correction_T_max 1.00000
_exptl_absorpt_correction_T_min 0.71798
_exptl_absorpt_correction_type multi-scan
_exptl_absorpt_process_details
;
CrysAlisPro 1.171.38.41 (Rigaku Oxford Diffraction, 2015)
Empirical absorption correction using spherical harmonics,
 implemented in SCALE3 ABSPACK scaling algorithm.
;
_exptl_crystal_colour red
_exptl_crystal_density_diffrn 1.366
_exptl_crystal_description plate
_exptl_crystal_F_000 1096
_exptl_crystal_size_max 0.180
_exptl_crystal_size_mid 0.050
_exptl_crystal_size_min 0.020
_refine_diff_density_max 0.309
_refine_diff_density_min -0.305
_refine_diff_density_rms 0.065
_refine_ls_abs_structure_details
;
 Flack x determined using 1473 quotients [(I+)-(I-)]/[(I+)+(I-)]
 (Parsons, Flack and Wagner, Acta Cryst. B69 (2013) 249-259).
;
_refine_ls_abs_structure_Flack -0.11(17)
_refine_ls_extinction_method none
_refine_ls_goodness_of_fit_ref 1.124
_refine_ls_hydrogen_treatment mixed
_refine_ls_matrix_type full
_refine_ls_number_parameters 355
_refine_ls_number_reflns 4633
_refine_ls_number_restraints 0
_refine_ls_restrained_S_all 1.124
_refine_ls_R_factor_all 0.0725
_refine_ls_R_factor_gt 0.0643
_refine_ls_shift/su_max 0.000
_refine_ls_shift/su_mean 0.000
_refine_ls_structure_factor_coef Fsqd
_refine_ls_weighting_details 'w=1/[\s^2^(Fo^2^)+(0.0475P)^2^+3.0201P] where P=(Fo^2^+2Fc^2^)/3'
_refine_ls_weighting_scheme calc
_refine_ls_wR_factor_gt 0.1503
_refine_ls_wR_factor_ref 0.1545
_reflns_Friedel_coverage 0.715
_reflns_Friedel_fraction_full 0.996
_reflns_Friedel_fraction_max 0.991
_reflns_number_gt 4133
_reflns_number_total 4633
_reflns_threshold_expression 'I > 2\s(I)'
_cod_data_source_file d5ra02520f2.cif
_cod_data_source_block s16sel7
_cod_database_code 7250416
_shelx_shelxl_version_number 2014/7
_shelx_space_group_comment
;
The symmetry employed for this shelxl refinement is uniquely defined
by the following loop, which should always be used as a source of
symmetry information in preference to the above space-group names.
They are only intended as comments.
;
_shelx_estimated_absorpt_t_min 0.867
_shelx_estimated_absorpt_t_max 0.984
_oxdiff_exptl_absorpt_empirical_full_min 0.739
_oxdiff_exptl_absorpt_empirical_full_max 1.353
_oxdiff_exptl_absorpt_empirical_details
;
Empirical correction (ABSPACK) includes:
- Absorption correction using spherical harmonics
- Frame scaling
;

loop_
_space_group_symop_operation_xyz
'x, y, z'
'-x+1/2, -y, z+1/2'
'-x, y+1/2, -z+1/2'
'x+1/2, -y+1/2, -z'

loop_
_atom_site_label
_atom_site_type_symbol
_atom_site_fract_x
_atom_site_fract_y
_atom_site_fract_z
_atom_site_U_iso_or_equiv
_atom_site_adp_type
_atom_site_occupancy
_atom_site_site_symmetry_order
_atom_site_calc_flag
_atom_site_refinement_flags_posn
_atom_site_refinement_flags_adp
_atom_site_refinement_flags_occupancy
_atom_site_disorder_assembly
_atom_site_disorder_group
O1 O 0.0130(6) 0.4794(4) 0.35492(10) 0.0290(8) Uani 1 1 d . . . . .
H1 H -0.063(11) 0.491(8) 0.3327(19) 0.05(2) Uiso 1 1 d . . . . .
O2 O -0.0965(5) 0.5929(4) 0.29473(10) 0.0305(9) Uani 1 1 d . . . . .
O3 O 0.0727(5) 0.7670(4) 0.26927(9) 0.0276(8) Uani 1 1 d . . . . .
O4 O 0.6558(6) 0.6337(4) 0.40565(9) 0.0288(8) Uani 1 1 d . . . . .
O5 O 0.3021(6) 0.6723(4) 0.44862(9) 0.0316(9) Uani 1 1 d . . . . .
H5 H 0.302(9) 0.676(6) 0.4750(15) 0.024(14) Uiso 1 1 d . . . . .
O6 O 0.2968(8) 0.5819(4) 0.51399(10) 0.0427(11) Uani 1 1 d . . . . .
O7 O 0.3121(6) 0.3515(4) 0.52660(9) 0.0279(8) Uani 1 1 d . . . . .
O8 O 0.3551(5) 0.2922(4) 0.34693(9) 0.0241(8) Uani 1 1 d . . . . .
C1 C 0.1599(8) 0.5649(5) 0.35032(13) 0.0219(10) Uani 1 1 d . . . . .
C2 C 0.1852(7) 0.6621(5) 0.32224(12) 0.0221(10) Uani 1 1 d . . . . .
C3 C 0.0414(7) 0.6698(5) 0.29491(13) 0.0236(10) Uani 1 1 d . . . . .
C4 C -0.0688(8) 0.7728(6) 0.24105(14) 0.0290(12) Uani 1 1 d . . . . .
H4A H -0.0689 0.8682 0.2302 0.035 Uiso 1 1 calc R U . . .
H4B H -0.1954 0.7556 0.2513 0.035 Uiso 1 1 calc R U . . .
C5 C -0.0285(9) 0.6637(6) 0.21281(15) 0.0361(13) Uani 1 1 d . . . . .
H5A H -0.1146 0.6775 0.1927 0.054 Uiso 1 1 calc R U . . .
H5B H -0.0467 0.5688 0.2227 0.054 Uiso 1 1 calc R U . . .
H5C H 0.1020 0.6738 0.2046 0.054 Uiso 1 1 calc R U . . .
C6 C 0.3611(7) 0.7328(5) 0.32781(12) 0.0216(10) Uani 1 1 d . . . . .
C7 C 0.4334(8) 0.8358(5) 0.30555(13) 0.0249(11) Uani 1 1 d . . . . .
H7 H 0.3575 0.8588 0.2856 0.030 Uiso 1 1 calc R U . . .
C8 C 0.6022(8) 0.9107(6) 0.30833(14) 0.0289(12) Uani 1 1 d . . . . .
H8 H 0.6246 0.9797 0.2905 0.035 Uiso 1 1 calc R U . . .
C9 C 0.7407(8) 0.8966(6) 0.33393(14) 0.0296(12) Uani 1 1 d . . . . .
H9 H 0.8469 0.9568 0.3310 0.035 Uiso 1 1 calc R U . . .
C10 C 0.7481(7) 0.8073(5) 0.36348(14) 0.0256(11) Uani 1 1 d . . . . .
H10 H 0.8596 0.8155 0.3773 0.031 Uiso 1 1 calc R U . . .
C11 C 0.6196(7) 0.7089(5) 0.37580(13) 0.0231(11) Uani 1 1 d . . . . .
C12 C 0.8209(8) 0.6670(6) 0.42722(13) 0.0304(11) Uani 1 1 d . . . . .
H12A H 0.8297 0.7702 0.4313 0.036 Uiso 1 1 calc R U . . .
H12B H 0.9374 0.6350 0.4152 0.036 Uiso 1 1 calc R U . . .
C13 C 0.7961(9) 0.5901(6) 0.46207(15) 0.0371(14) Uani 1 1 d . . . . .
H13A H 0.9016 0.6129 0.4779 0.056 Uiso 1 1 calc R U . . .
H13B H 0.7932 0.4879 0.4578 0.056 Uiso 1 1 calc R U . . .
H13C H 0.6775 0.6196 0.4732 0.056 Uiso 1 1 calc R U . . .
C14 C 0.4415(7) 0.6729(5) 0.36076(12) 0.0221(10) Uani 1 1 d . . . . .
C15 C 0.3171(8) 0.5699(5) 0.37427(13) 0.0221(10) Uani 1 1 d . . . . .
C16 C 0.3240(7) 0.4814(5) 0.40606(13) 0.0225(10) Uani 1 1 d . . . . .
C17 C 0.3129(8) 0.5350(5) 0.44091(14) 0.0244(11) Uani 1 1 d . . . . .
C18 C 0.3119(8) 0.4249(5) 0.46639(13) 0.0227(10) Uani 1 1 d . . . . .
C19 C 0.3064(8) 0.4582(6) 0.50348(14) 0.0273(11) Uani 1 1 d . . . . .
C20 C 0.3138(9) 0.3895(6) 0.56382(13) 0.0313(12) Uani 1 1 d . . . . .
H20A H 0.1950 0.4383 0.5702 0.038 Uiso 1 1 calc R U . . .
H20B H 0.4202 0.4545 0.5688 0.038 Uiso 1 1 calc R U . . .
C21 C 0.3345(9) 0.2572(7) 0.58535(15) 0.0394(14) Uani 1 1 d . . . . .
H21A H 0.3575 0.2821 0.6103 0.059 Uiso 1 1 calc R U . . .
H21B H 0.4410 0.2019 0.5763 0.059 Uiso 1 1 calc R U . . .
H21C H 0.2187 0.2012 0.5836 0.059 Uiso 1 1 calc R U . . .
C22 C 0.3186(7) 0.2957(5) 0.44727(13) 0.0219(10) Uani 1 1 d . . . . .
C23 C 0.3109(8) 0.1615(5) 0.46261(13) 0.0264(11) Uani 1 1 d . . . . .
H23 H 0.3083 0.1597 0.4879 0.032 Uiso 1 1 calc R U . . .
C24 C 0.3064(9) 0.0281(5) 0.44588(15) 0.0296(12) Uani 1 1 d . . . . .
H24 H 0.2981 -0.0512 0.4613 0.035 Uiso 1 1 calc R U . . .
C25 C 0.3125(8) -0.0019(5) 0.41049(14) 0.0288(12) Uani 1 1 d . . . . .
H25 H 0.3030 -0.0994 0.4046 0.035 Uiso 1 1 calc R U . . .
C26 C 0.3305(8) 0.0901(5) 0.38163(14) 0.0271(11) Uani 1 1 d . . . . .
H26 H 0.3373 0.0451 0.3591 0.033 Uiso 1 1 calc R U . . .
C27 C 0.3401(7) 0.2350(6) 0.38063(12) 0.0221(10) Uani 1 1 d . . . . .
C28 C 0.5457(8) 0.3158(6) 0.33533(14) 0.0295(12) Uani 1 1 d . . . . .
H28A H 0.6197 0.2273 0.3373 0.035 Uiso 1 1 calc R U . . .
H28B H 0.6065 0.3888 0.3503 0.035 Uiso 1 1 calc R U . . .
C29 C 0.5392(9) 0.3641(7) 0.29738(14) 0.0354(13) Uani 1 1 d . . . . .
H29A H 0.6659 0.3920 0.2897 0.053 Uiso 1 1 calc R U . . .
H29B H 0.4536 0.4451 0.2953 0.053 Uiso 1 1 calc R U . . .
H29C H 0.4937 0.2867 0.2823 0.053 Uiso 1 1 calc R U . . .
C30 C 0.3270(7) 0.3326(5) 0.40893(12) 0.0199(9) Uani 1 1 d . . . . .

loop_
_atom_site_aniso_label
_atom_site_aniso_U_11
_atom_site_aniso_U_22
_atom_site_aniso_U_33
_atom_site_aniso_U_23
_atom_site_aniso_U_13
_atom_site_aniso_U_12
O1 0.028(2) 0.027(2) 0.032(2) 0.0045(16) -0.0006(16) -0.0056(16)
O2 0.026(2) 0.032(2) 0.034(2) 0.0035(16) -0.0046(15) -0.0019(17)
O3 0.030(2) 0.0262(19) 0.0266(19) 0.0045(15) -0.0054(15) 0.0003(17)
O4 0.030(2) 0.029(2) 0.0277(18) 0.0046(14) -0.0078(16) -0.0071(16)
O5 0.052(3) 0.0151(17) 0.0279(19) -0.0014(14) 0.0018(18) -0.0001(18)
O6 0.076(3) 0.028(2) 0.0240(19) -0.0018(17) 0.001(2) 0.001(2)
O7 0.0303(19) 0.0313(19) 0.0221(17) 0.0037(14) 0.0003(15) 0.0007(18)
O8 0.0182(18) 0.0289(19) 0.0253(17) 0.0023(14) 0.0017(13) 0.0002(14)
C1 0.023(3) 0.018(2) 0.024(2) 0.0003(18) 0.001(2) 0.000(2)
C2 0.025(2) 0.021(2) 0.020(2) 0.0004(18) 0.001(2) 0.003(2)
C3 0.026(3) 0.019(2) 0.026(2) 0.0010(19) 0.001(2) 0.002(2)
C4 0.027(3) 0.029(3) 0.031(3) 0.002(2) -0.007(2) 0.006(2)
C5 0.038(3) 0.035(3) 0.035(3) -0.002(3) -0.006(2) 0.007(3)
C6 0.026(3) 0.018(2) 0.021(2) 0.0000(18) 0.0043(19) 0.000(2)
C7 0.029(3) 0.021(3) 0.025(2) 0.002(2) 0.004(2) 0.001(2)
C8 0.034(3) 0.023(3) 0.030(3) 0.003(2) 0.006(2) 0.000(2)
C9 0.027(3) 0.027(3) 0.035(3) 0.002(2) 0.005(2) -0.006(2)
C10 0.022(2) 0.023(3) 0.031(3) -0.001(2) 0.001(2) -0.006(2)
C11 0.025(3) 0.021(2) 0.024(2) 0.000(2) 0.0010(19) 0.004(2)
C12 0.028(3) 0.036(3) 0.027(3) -0.002(2) -0.008(2) -0.003(3)
C13 0.043(4) 0.031(3) 0.037(3) 0.003(2) -0.014(3) 0.000(3)
C14 0.024(2) 0.021(3) 0.021(2) -0.0017(19) 0.0022(19) 0.001(2)
C15 0.024(2) 0.020(2) 0.022(2) -0.0015(19) 0.000(2) 0.001(2)
C16 0.019(2) 0.026(3) 0.022(2) 0.0020(19) 0.000(2) -0.008(2)
C17 0.029(3) 0.015(2) 0.030(3) 0.0021(19) 0.002(2) -0.001(2)
C18 0.029(3) 0.012(2) 0.027(2) 0.0030(19) 0.000(2) -0.001(2)
C19 0.025(3) 0.026(3) 0.030(3) 0.004(2) 0.001(2) 0.001(2)
C20 0.027(3) 0.042(3) 0.025(3) 0.002(2) 0.000(2) 0.002(3)
C21 0.033(3) 0.056(4) 0.030(3) 0.011(3) 0.001(2) 0.002(3)
C22 0.018(2) 0.019(2) 0.028(2) 0.0005(19) 0.001(2) 0.002(2)
C23 0.032(3) 0.019(2) 0.028(3) 0.004(2) 0.003(2) 0.003(2)
C24 0.035(3) 0.011(2) 0.042(3) 0.006(2) 0.005(3) 0.001(2)
C25 0.035(3) 0.011(2) 0.040(3) 0.001(2) 0.007(3) -0.005(2)
C26 0.030(3) 0.023(2) 0.029(3) -0.002(2) 0.004(2) 0.000(2)
C27 0.011(2) 0.032(3) 0.023(2) -0.002(2) 0.0002(18) 0.001(2)
C28 0.022(3) 0.032(3) 0.034(3) 0.000(2) 0.006(2) -0.001(2)
C29 0.028(3) 0.047(4) 0.031(3) 0.003(2) 0.004(2) -0.003(3)
C30 0.013(2) 0.020(2) 0.027(2) 0.0003(19) 0.0005(19) -0.001(2)

loop_
_atom_type_symbol
_atom_type_description
_atom_type_scat_dispersion_real
_atom_type_scat_dispersion_imag
_atom_type_scat_source
C C 0.0181 0.0091 'International Tables Vol C Tables 4.2.6.8 and 6.1.1.4'
H H 0.0000 0.0000 'International Tables Vol C Tables 4.2.6.8 and 6.1.1.4'
O O 0.0492 0.0322 'International Tables Vol C Tables 4.2.6.8 and 6.1.1.4'

loop_
_geom_angle_atom_site_label_1
_geom_angle_atom_site_label_2
_geom_angle_atom_site_label_3
_geom_angle
_geom_angle_site_symmetry_1
_geom_angle_site_symmetry_3
_geom_angle_publ_flag
C1 O1 H1 104(4) . . ?
C3 O3 C4 115.5(4) . . ?
C11 O4 C12 120.0(4) . . ?
C17 O5 H5 105(3) . . ?
C19 O7 C20 116.4(4) . . ?
C27 O8 C28 114.3(4) . . ?
O1 C1 C2 126.4(5) . . ?
O1 C1 C15 123.2(4) . . ?
C2 C1 C15 110.5(5) . . ?
C1 C2 C6 107.8(4) . . ?
C1 C2 C3 118.3(5) . . ?
C6 C2 C3 133.9(4) . . ?
O2 C3 O3 122.3(5) . . ?
O2 C3 C2 122.6(5) . . ?
O3 C3 C2 115.1(4) . . ?
O3 C4 C5 110.8(4) . . ?
O3 C4 H4A 109.5 . . ?
C5 C4 H4A 109.5 . . ?
O3 C4 H4B 109.5 . . ?
C5 C4 H4B 109.5 . . ?
H4A C4 H4B 108.1 . . ?
C4 C5 H5A 109.5 . . ?
C4 C5 H5B 109.5 . . ?
H5A C5 H5B 109.5 . . ?
C4 C5 H5C 109.5 . . ?
H5A C5 H5C 109.5 . . ?
H5B C5 H5C 109.5 . . ?
C7 C6 C2 124.3(5) . . ?
C7 C6 C14 129.4(5) . . ?
C2 C6 C14 106.3(4) . . ?
C6 C7 C8 129.1(5) . . ?
C6 C7 H7 115.5 . . ?
C8 C7 H7 115.5 . . ?
C9 C8 C7 127.9(5) . . ?
C9 C8 H8 116.1 . . ?
C7 C8 H8 116.1 . . ?
C8 C9 C10 129.7(5) . . ?
C8 C9 H9 115.1 . . ?
C10 C9 H9 115.1 . . ?
C11 C10 C9 130.4(5) . . ?
C11 C10 H10 114.8 . . ?
C9 C10 H10 114.8 . . ?
O4 C11 C10 120.4(5) . . ?
O4 C11 C14 111.8(4) . . ?
C10 C11 C14 127.7(5) . . ?
O4 C12 C13 106.6(5) . . ?
O4 C12 H12A 110.4 . . ?
C13 C12 H12A 110.4 . . ?
O4 C12 H12B 110.4 . . ?
C13 C12 H12B 110.4 . . ?
H12A C12 H12B 108.6 . . ?
C12 C13 H13A 109.5 . . ?
C12 C13 H13B 109.5 . . ?
H13A C13 H13B 109.5 . . ?
C12 C13 H13C 109.5 . . ?
H13A C13 H13C 109.5 . . ?
H13B C13 H13C 109.5 . . ?
C15 C14 C11 125.2(5) . . ?
C15 C14 C6 109.0(4) . . ?
C11 C14 C6 125.7(5) . . ?
C14 C15 C1 106.4(4) . . ?
C14 C15 C16 132.1(5) . . ?
C1 C15 C16 121.5(5) . . ?
C17 C16 C30 106.8(4) . . ?
C17 C16 C15 123.7(5) . . ?
C30 C16 C15 129.4(5) . . ?
O5 C17 C16 123.9(5) . . ?
O5 C17 C18 124.7(5) . . ?
C16 C17 C18 111.5(4) . . ?
C17 C18 C22 106.9(4) . . ?
C17 C18 C19 119.9(4) . . ?
C22 C18 C19 133.2(4) . . ?
O6 C19 O7 120.6(5) . . ?
O6 C19 C18 121.4(5) . . ?
O7 C19 C18 118.0(5) . . ?
O7 C20 C21 108.5(5) . . ?
O7 C20 H20A 110.0 . . ?
C21 C20 H20A 110.0 . . ?
O7 C20 H20B 110.0 . . ?
C21 C20 H20B 110.0 . . ?
H20A C20 H20B 108.4 . . ?
C20 C21 H21A 109.5 . . ?
C20 C21 H21B 109.5 . . ?
H21A C21 H21B 109.5 . . ?
C20 C21 H21C 109.5 . . ?
H21A C21 H21C 109.5 . . ?
H21B C21 H21C 109.5 . . ?
C23 C22 C18 124.9(4) . . ?
C23 C22 C30 128.1(4) . . ?
C18 C22 C30 107.0(4) . . ?
C22 C23 C24 129.0(5) . . ?
C22 C23 H23 115.5 . . ?
C24 C23 H23 115.5 . . ?
C25 C24 C23 128.5(5) . . ?
C25 C24 H24 115.8 . . ?
C23 C24 H24 115.8 . . ?
C24 C25 C26 129.3(5) . . ?
C24 C25 H25 115.4 . . ?
C26 C25 H25 115.4 . . ?
C27 C26 C25 130.3(5) . . ?
C27 C26 H26 114.8 . . ?
C25 C26 H26 114.8 . . ?
C26 C27 O8 114.8(4) . . ?
C26 C27 C30 128.9(5) . . ?
O8 C27 C30 116.2(4) . . ?
O8 C28 C29 107.9(4) . . ?
O8 C28 H28A 110.1 . . ?
C29 C28 H28A 110.1 . . ?
O8 C28 H28B 110.1 . . ?
C29 C28 H28B 110.1 . . ?
H28A C28 H28B 108.4 . . ?
C28 C29 H29A 109.5 . . ?
C28 C29 H29B 109.5 . . ?
H29A C29 H29B 109.5 . . ?
C28 C29 H29C 109.5 . . ?
H29A C29 H29C 109.5 . . ?
H29B C29 H29C 109.5 . . ?
C16 C30 C27 126.5(5) . . ?
C16 C30 C22 107.9(4) . . ?
C27 C30 C22 125.6(4) . . ?

loop_
_geom_bond_atom_site_label_1
_geom_bond_atom_site_label_2
_geom_bond_distance
_geom_bond_site_symmetry_2
_geom_bond_publ_flag
O1 C1 1.330(6) . ?
O1 H1 1.00(7) . ?
O2 C3 1.219(7) . ?
O3 C3 1.350(6) . ?
O3 C4 1.462(6) . ?
O4 C11 1.353(6) . ?
O4 C12 1.459(6) . ?
O5 C17 1.331(6) . ?
O5 H5 0.99(5) . ?
O6 C19 1.237(7) . ?
O7 C19 1.332(6) . ?
O7 C20 1.446(6) . ?
O8 C27 1.382(6) . ?
O8 C28 1.438(6) . ?
C1 C2 1.412(7) . ?
C1 C15 1.434(7) . ?
C2 C6 1.431(7) . ?
C2 C3 1.450(7) . ?
C4 C5 1.508(7) . ?
C4 H4A 0.9900 . ?
C4 H4B 0.9900 . ?
C5 H5A 0.9800 . ?
C5 H5B 0.9800 . ?
C5 H5C 0.9800 . ?
C6 C7 1.383(7) . ?
C6 C14 1.477(7) . ?
C7 C8 1.394(8) . ?
C7 H7 0.9500 . ?
C8 C9 1.382(8) . ?
C8 H8 0.9500 . ?
C9 C10 1.397(7) . ?
C9 H9 0.9500 . ?
C10 C11 1.382(7) . ?
C10 H10 0.9500 . ?
C11 C14 1.425(7) . ?
C12 C13 1.509(8) . ?
C12 H12A 0.9900 . ?
C12 H12B 0.9900 . ?
C13 H13A 0.9800 . ?
C13 H13B 0.9800 . ?
C13 H13C 0.9800 . ?
C14 C15 1.409(7) . ?
C15 C16 1.460(7) . ?
C16 C17 1.407(7) . ?
C16 C30 1.411(7) . ?
C17 C18 1.415(7) . ?
C18 C22 1.418(7) . ?
C18 C19 1.431(7) . ?
C20 C21 1.497(8) . ?
C20 H20A 0.9900 . ?
C20 H20B 0.9900 . ?
C21 H21A 0.9800 . ?
C21 H21B 0.9800 . ?
C21 H21C 0.9800 . ?
C22 C23 1.395(7) . ?
C22 C30 1.485(7) . ?
C23 C24 1.409(7) . ?
C23 H23 0.9500 . ?
C24 C25 1.362(8) . ?
C24 H24 0.9500 . ?
C25 C26 1.397(7) . ?
C25 H25 0.9500 . ?
C26 C27 1.372(7) . ?
C26 H26 0.9500 . ?
C27 C30 1.412(7) . ?
C28 C29 1.499(7) . ?
C28 H28A 0.9900 . ?
C28 H28B 0.9900 . ?
C29 H29A 0.9800 . ?
C29 H29B 0.9800 . ?
C29 H29C 0.9800 . ?

loop_
_geom_hbond_atom_site_label_D
_geom_hbond_atom_site_label_H
_geom_hbond_atom_site_label_A
_geom_hbond_distance_DH
_geom_hbond_distance_HA
_geom_hbond_distance_DA
_geom_hbond_angle_DHA
_geom_hbond_site_symmetry_A
O1 H1 O2 1.00(7) 1.74(7) 2.623(5) 145(7) .
O5 H5 O6 0.99(5) 1.71(5) 2.603(5) 147(5) .

loop_
_geom_torsion_atom_site_label_1
_geom_torsion_atom_site_label_2
_geom_torsion_atom_site_label_3
_geom_torsion_atom_site_label_4
_geom_torsion
_geom_torsion_site_symmetry_1
_geom_torsion_site_symmetry_2
_geom_torsion_site_symmetry_3
_geom_torsion_site_symmetry_4
_geom_torsion_publ_flag
O1 C1 C2 C6 179.5(5) . . . . ?
C15 C1 C2 C6 -0.3(6) . . . . ?
O1 C1 C2 C3 -1.4(8) . . . . ?
C15 C1 C2 C3 178.8(4) . . . . ?
C4 O3 C3 O2 -0.6(7) . . . . ?
C4 O3 C3 C2 178.4(4) . . . . ?
C1 C2 C3 O2 -2.3(7) . . . . ?
C6 C2 C3 O2 176.4(5) . . . . ?
C1 C2 C3 O3 178.7(4) . . . . ?
C6 C2 C3 O3 -2.5(8) . . . . ?
C3 O3 C4 C5 -84.3(6) . . . . ?
C1 C2 C6 C7 180.0(5) . . . . ?
C3 C2 C6 C7 1.1(9) . . . . ?
C1 C2 C6 C14 0.2(5) . . . . ?
C3 C2 C6 C14 -178.7(5) . . . . ?
C2 C6 C7 C8 -179.8(5) . . . . ?
C14 C6 C7 C8 0.0(9) . . . . ?
C6 C7 C8 C9 1.8(10) . . . . ?
C7 C8 C9 C10 -0.9(10) . . . . ?
C8 C9 C10 C11 -0.7(11) . . . . ?
C12 O4 C11 C10 6.8(7) . . . . ?
C12 O4 C11 C14 -172.8(4) . . . . ?
C9 C10 C11 O4 -179.4(5) . . . . ?
C9 C10 C11 C14 0.2(10) . . . . ?
C11 O4 C12 C13 167.0(5) . . . . ?
O4 C11 C14 C15 -1.3(7) . . . . ?
C10 C11 C14 C15 179.0(5) . . . . ?
O4 C11 C14 C6 -178.6(5) . . . . ?
C10 C11 C14 C6 1.8(8) . . . . ?
C7 C6 C14 C15 -179.8(5) . . . . ?
C2 C6 C14 C15 0.0(5) . . . . ?
C7 C6 C14 C11 -2.2(8) . . . . ?
C2 C6 C14 C11 177.6(5) . . . . ?
C11 C14 C15 C1 -177.8(5) . . . . ?
C6 C14 C15 C1 -0.2(5) . . . . ?
C11 C14 C15 C16 4.0(9) . . . . ?
C6 C14 C15 C16 -178.4(5) . . . . ?
O1 C1 C15 C14 -179.5(5) . . . . ?
C2 C1 C15 C14 0.3(6) . . . . ?
O1 C1 C15 C16 -1.1(8) . . . . ?
C2 C1 C15 C16 178.8(4) . . . . ?
C14 C15 C16 C17 66.2(8) . . . . ?
C1 C15 C16 C17 -111.8(6) . . . . ?
C14 C15 C16 C30 -119.5(7) . . . . ?
C1 C15 C16 C30 62.5(8) . . . . ?
C30 C16 C17 O5 -178.1(5) . . . . ?
C15 C16 C17 O5 -2.7(9) . . . . ?
C30 C16 C17 C18 1.1(7) . . . . ?
C15 C16 C17 C18 176.5(5) . . . . ?
O5 C17 C18 C22 177.9(5) . . . . ?
C16 C17 C18 C22 -1.3(7) . . . . ?
O5 C17 C18 C19 -2.5(9) . . . . ?
C16 C17 C18 C19 178.3(5) . . . . ?
C20 O7 C19 O6 -2.3(8) . . . . ?
C20 O7 C19 C18 177.6(5) . . . . ?
C17 C18 C19 O6 2.2(9) . . . . ?
C22 C18 C19 O6 -178.4(6) . . . . ?
C17 C18 C19 O7 -177.8(5) . . . . ?
C22 C18 C19 O7 1.6(10) . . . . ?
C19 O7 C20 C21 -175.9(5) . . . . ?
C17 C18 C22 C23 -176.8(5) . . . . ?
C19 C18 C22 C23 3.7(10) . . . . ?
C17 C18 C22 C30 0.9(6) . . . . ?
C19 C18 C22 C30 -178.5(6) . . . . ?
C18 C22 C23 C24 176.3(6) . . . . ?
C30 C22 C23 C24 -1.0(10) . . . . ?
C22 C23 C24 C25 1.5(11) . . . . ?
C23 C24 C25 C26 2.2(11) . . . . ?
C24 C25 C26 C27 -2.7(12) . . . . ?
C25 C26 C27 O8 -179.1(6) . . . . ?
C25 C26 C27 C30 -2.7(11) . . . . ?
C28 O8 C27 C26 -92.6(6) . . . . ?
C28 O8 C27 C30 90.6(5) . . . . ?
C27 O8 C28 C29 174.5(4) . . . . ?
C17 C16 C30 C27 -179.0(5) . . . . ?
C15 C16 C30 C27 5.9(9) . . . . ?
C17 C16 C30 C22 -0.4(6) . . . . ?
C15 C16 C30 C22 -175.5(5) . . . . ?
C26 C27 C30 C16 -175.0(6) . . . . ?
O8 C27 C30 C16 1.3(8) . . . . ?
C26 C27 C30 C22 6.6(9) . . . . ?
O8 C27 C30 C22 -177.0(4) . . . . ?
C23 C22 C30 C16 177.3(5) . . . . ?
C18 C22 C30 C16 -0.3(6) . . . . ?
C23 C22 C30 C27 -4.1(8) . . . . ?
C18 C22 C30 C27 178.3(5) . . . . ?
